data_4315985
loop_
_publ_author_name
'Ya-Ching Yang'
'Yi-Chun Lai'
'Joel R. Salazar'
'V\'it\(ezslav Zima'
'Kwang-Hua Lii'
'Sue-Lein Wang'

_publ_section_title
;
 Untypical [VOPO4]-Layer in Vanadyl Phosphates with Variant Interlayer Gap
 of Double-Tiered Template
;
_journal_name_full 'Inorganic Chemistry'
_journal_page_first 6196
_journal_page_last 6202
_journal_paper_doi 10.1021/ic100898g
_journal_volume 49
_journal_year 2010
_chemical_formula_sum 'C7 H17 N O5.5 P V'
_chemical_formula_weight 285.13
_chemical_name_systematic
; 
 ? 
;
_space_group_IT_number 14
_symmetry_cell_setting monoclinic
_symmetry_space_group_name_Hall '-P 2ybc'
_symmetry_space_group_name_H-M 'P 1 21/c 1'
_atom_sites_solution_hydrogens geom
_atom_sites_solution_primary direct
_atom_sites_solution_secondary difmap
_audit_creation_method SHELXL-97
_cell_angle_alpha 90.00
_cell_angle_beta 93.9760(10)
_cell_angle_gamma 90.00
_cell_formula_units_Z 8
_cell_length_a 17.0773(5)
_cell_length_b 14.3449(4)
_cell_length_c 9.4251(3)
_cell_measurement_reflns_used 5716
_cell_measurement_temperature 296(2)
_cell_measurement_theta_max 25
_cell_measurement_theta_min 2.5
_cell_volume 2303.33(12)
_computing_cell_refinement 'Bruker SMART'
_computing_data_collection 'Bruker SMART'
_computing_data_reduction 'Bruker SAINT'
_computing_molecular_graphics 'Bruker SHELXTL'
_computing_publication_material 'Bruker SHELXTL'
_computing_structure_refinement 'SHELXL-97 (Sheldrick, 2008)'
_computing_structure_solution 'SHELXS-97 (Sheldrick, 2008)'
_diffrn_ambient_temperature 296(2)
_diffrn_measured_fraction_theta_full 0.999
_diffrn_measured_fraction_theta_max 0.999
_diffrn_measurement_device_type 'CCD area detector'
_diffrn_measurement_method 'phi and omega scans'
_diffrn_radiation_monochromator graphite
_diffrn_radiation_source 'fine-focus sealed tube'
_diffrn_radiation_type MoK\a
_diffrn_radiation_wavelength 0.71073
_diffrn_reflns_av_R_equivalents 0.0686
_diffrn_reflns_av_sigmaI/netI 0.0410
_diffrn_reflns_limit_h_max 22
_diffrn_reflns_limit_h_min -14
_diffrn_reflns_limit_k_max 19
_diffrn_reflns_limit_k_min -16
_diffrn_reflns_limit_l_max 12
_diffrn_reflns_limit_l_min -12
_diffrn_reflns_number 25461
_diffrn_reflns_theta_full 28.29
_diffrn_reflns_theta_max 28.29
_diffrn_reflns_theta_min 2.39
_exptl_absorpt_coefficient_mu 1.007
_exptl_absorpt_correction_T_max 0.957
_exptl_absorpt_correction_T_min 0.832
_exptl_absorpt_correction_type empirical
_exptl_crystal_colour green
_exptl_crystal_density_diffrn 1.644
_exptl_crystal_density_meas ?
_exptl_crystal_density_method 'not measured'
_exptl_crystal_description lamellar
_exptl_crystal_F_000 1184
_exptl_crystal_size_max 0.3
_exptl_crystal_size_mid 0.3
_exptl_crystal_size_min 0.025
_refine_diff_density_max 0.853
_refine_diff_density_min -0.622
_refine_diff_density_rms 0.131
_refine_ls_extinction_method none
_refine_ls_goodness_of_fit_ref 1.044
_refine_ls_hydrogen_treatment constr
_refine_ls_matrix_type full
_refine_ls_number_parameters 294
_refine_ls_number_reflns 5724
_refine_ls_number_restraints 47
_refine_ls_restrained_S_all 1.048
_refine_ls_R_factor_all 0.0502
_refine_ls_R_factor_gt 0.0408
_refine_ls_shift/su_max 0.001
_refine_ls_shift/su_mean 0.000
_refine_ls_structure_factor_coef Fsqd
_refine_ls_weighting_details 'calc w=1/[\s^2^(Fo^2^)+(0.0753P)^2^+0.8326P] where P=(Fo^2^+2Fc^2^)/3'
_refine_ls_weighting_scheme calc
_refine_ls_wR_factor_gt 0.1139
_refine_ls_wR_factor_ref 0.1203
_reflns_number_gt 4759
_reflns_number_total 5724
_reflns_threshold_expression >2sigma(I)
_cod_data_source_file ic100898g_si_002_2.cif
_cod_data_source_block 16602m
_cod_depositor_comments
;
The following automatic conversions were performed:

'_exptl_crystal_density_meas' value 'not measured' was changed to '?'
- the value is perceived as not measured.

Automatic conversion script
Id: cif_fix_values 3008 2015-01-20 13:52:24Z robertas 
;
_cod_original_formula_sum 'C7 H17 N O5.50 P V'
_cod_database_code 4315985

loop_
_symmetry_equiv_pos_as_xyz
'x, y, z'
'-x, y+1/2, -z+1/2'
'-x, -y, -z'
'x, -y-1/2, z-1/2'

loop_
_atom_site_label
_atom_site_type_symbol
_atom_site_fract_x
_atom_site_fract_y
_atom_site_fract_z
_atom_site_U_iso_or_equiv
_atom_site_adp_type
_atom_site_occupancy
_atom_site_symmetry_multiplicity
_atom_site_calc_flag
_atom_site_refinement_flags
_atom_site_disorder_assembly
_atom_site_disorder_group
V1 V 0.40890(2) 0.36356(2) 0.54858(4) 0.01564(11) Uani 1 1 d . . .
V2 V 0.58880(2) 0.05952(2) 0.48627(4) 0.01721(11) Uani 1 1 d . . .
P1 P 0.48758(3) 0.46040(4) 0.28001(5) 0.01717(13) Uani 1 1 d . . .
P2 P 0.41683(4) 0.15476(4) 0.39615(5) 0.01660(13) Uani 1 1 d . . .
O1 O 0.46500(9) 0.37813(10) 0.37226(15) 0.0193(3) Uani 1 1 d . . .
O2 O 0.53618(12) 0.52963(12) 0.36898(17) 0.0339(4) Uani 1 1 d . . .
O3 O 0.41370(10) 0.50559(13) 0.20918(19) 0.0338(4) Uani 1 1 d . . .
O4 O 0.53650(12) 0.42022(14) 0.1634(2) 0.0403(5) Uani 1 1 d . . .
O5 O 0.50705(11) 0.14637(12) 0.40215(18) 0.0288(4) Uani 1 1 d . . .
O6 O 0.37944(12) 0.06449(11) 0.44468(19) 0.0310(4) Uani 1 1 d . . .
O7 O 0.39208(10) 0.23258(10) 0.49445(16) 0.0206(3) Uani 1 1 d . . .
O8 O 0.38793(10) 0.17981(11) 0.24377(15) 0.0229(3) Uani 1 1 d . . .
O9 O 0.32510(10) 0.40780(12) 0.49855(18) 0.0287(4) Uani 1 1 d . . .
O10 O 0.66655(11) 0.12009(12) 0.49693(19) 0.0292(4) Uani 1 1 d . . .
O11 O 0.53604(17) 0.21032(19) 0.1385(3) 0.0357(6) Uani 0.687(4) 1 d P . .
O11' O 0.5788(4) 0.2404(4) 0.2127(7) 0.0357(6) Uani 0.313(4) 1 d P . .
N1 N 0.30628(13) 0.34824(13) 0.2037(2) 0.0248(4) Uani 1 1 d . . .
C1 C 0.23043(17) 0.3324(2) 0.1231(3) 0.0408(7) Uani 1 1 d . . .
C2 C 0.1889(2) 0.4242(3) 0.1004(5) 0.0723(13) Uani 1 1 d . . .
C3 C 0.1158(4) 0.4238(5) 0.0104(8) 0.130(3) Uani 1 1 d . . .
C4 C 0.0443(4) 0.3783(7) 0.0563(13) 0.181(4) Uani 1 1 d . . .
H4A H 0.0187 0.4233 0.1143 0.217 Uiso 1 1 calc R . .
H4B H 0.0098 0.3691 -0.0287 0.217 Uiso 1 1 calc R . .
C5 C 0.0456(3) 0.2922(7) 0.1325(11) 0.171(4) Uani 1 1 d . . .
H5A H -0.0028 0.2597 0.1042 0.205 Uiso 1 1 calc R . .
H5B H 0.0436 0.3074 0.2325 0.205 Uiso 1 1 calc R . .
C6 C 0.1099(3) 0.2256(4) 0.1210(7) 0.0990(18) Uani 1 1 d . . .
H6A H 0.1158 0.2142 0.0209 0.119 Uiso 1 1 calc R . .
H6B H 0.0946 0.1671 0.1628 0.119 Uiso 1 1 calc R . .
C7 C 0.1890(2) 0.2534(3) 0.1899(5) 0.0632(11) Uani 1 1 d . . .
N2 N 0.3612(4) 0.6259(6) 0.5277(13) 0.079(2) Uani 0.669(9) 1 d PD A 1
H2C H 0.3777 0.5966 0.4560 0.094 Uiso 0.669(9) 1 calc PR A 1
H2D H 0.3932 0.6391 0.5994 0.094 Uiso 0.669(9) 1 calc PR A 1
C8 C 0.2781(2) 0.6536(3) 0.5277(5) 0.0639(11) Uani 0.669(9) 1 d PD A 1
H8A H 0.2739 0.7215 0.5344 0.077 Uiso 0.669(9) 1 calc PR A 1
C9 C 0.2500(5) 0.6080(7) 0.6621(8) 0.087(3) Uani 0.669(9) 1 d PDU A 1
H9A H 0.2821 0.6310 0.7436 0.105 Uiso 0.669(9) 1 calc PR A 1
H9B H 0.2586 0.5413 0.6563 0.105 Uiso 0.669(9) 1 calc PR A 1
C10 C 0.1629(7) 0.6251(10) 0.6883(11) 0.141(4) Uani 0.669(9) 1 d PDU A 1
H10A H 0.1558 0.6126 0.7877 0.169 Uiso 0.669(9) 1 calc PR A 1
H10B H 0.1517 0.6906 0.6718 0.169 Uiso 0.669(9) 1 calc PR A 1
C11 C 0.1064(5) 0.5724(6) 0.6052(12) 0.165(4) Uani 0.669(9) 1 d PDU A 1
H11A H 0.0554 0.5968 0.6256 0.198 Uiso 0.669(9) 1 calc PR A 1
H11B H 0.1090 0.5094 0.6427 0.198 Uiso 0.669(9) 1 calc PR A 1
C12 C 0.1059(4) 0.5641(6) 0.4523(10) 0.135(3) Uani 0.669(9) 1 d PDU A 1
H12A H 0.0516 0.5673 0.4147 0.162 Uiso 0.669(9) 1 calc PR A 1
H12B H 0.1248 0.5022 0.4313 0.162 Uiso 0.669(9) 1 calc PR A 1
C13 C 0.1514(3) 0.6319(4) 0.3709(6) 0.0949(17) Uani 0.669(9) 1 d PDU A 1
H13A H 0.1382 0.6945 0.4001 0.114 Uiso 0.669(9) 1 calc PR A 1
H13B H 0.1350 0.6260 0.2707 0.114 Uiso 0.669(9) 1 calc PR A 1
C14 C 0.2395(3) 0.6204(4) 0.3891(5) 0.0759(13) Uani 0.669(9) 1 d PDU A 1
H14A H 0.2517 0.5548 0.3784 0.091 Uiso 0.669(9) 1 calc PR A 1
H14B H 0.2626 0.6537 0.3127 0.091 Uiso 0.669(9) 1 calc PR A 1
N2' N 0.3630(7) 0.6615(11) 0.535(3) 0.079(2) Uani 0.331(9) 1 d PD A 2
H2'A H 0.3890 0.6664 0.6161 0.094 Uiso 0.331(9) 1 calc PR A 2
H2'B H 0.3874 0.6612 0.4581 0.094 Uiso 0.331(9) 1 calc PR A 2
C8' C 0.2781(2) 0.6536(3) 0.5277(5) 0.0639(11) Uani 0.331(9) 1 d PD A 2
C9' C 0.2394(12) 0.6544(13) 0.6614(16) 0.087(3) Uani 0.331(9) 1 d PD A 2
H9'A H 0.2070 0.7098 0.6649 0.105 Uiso 0.331(9) 1 calc PR A 2
H9'B H 0.2788 0.6572 0.7404 0.105 Uiso 0.331(9) 1 calc PR A 2
C10' C 0.1868(11) 0.5656(14) 0.678(2) 0.141(4) Uani 0.331(9) 1 d PD A 2
H10C H 0.2133 0.5123 0.6394 0.169 Uiso 0.331(9) 1 calc PR A 2
H10D H 0.1820 0.5542 0.7780 0.169 Uiso 0.331(9) 1 calc PR A 2
C11' C 0.1064(5) 0.5724(6) 0.6052(12) 0.165(4) Uani 0.331(9) 1 d PD A 2
C12' C 0.1059(4) 0.5641(6) 0.4523(10) 0.135(3) Uani 0.331(9) 1 d PD A 2
C13' C 0.1514(3) 0.6319(4) 0.3709(6) 0.0949(17) Uani 0.331(9) 1 d PD A 2
C14' C 0.2395(3) 0.6204(4) 0.3891(5) 0.0759(13) Uani 0.331(9) 1 d PD A 2
H1A H 0.3201 0.4064 0.2319 0.080 Uiso 1 1 d . . .
H1B H 0.3388 0.3001 0.2258 0.080 Uiso 1 1 d . . .
H1C H 0.2427 0.3106 0.0298 0.080 Uiso 1 1 d . . .
H2A H 0.2255 0.4693 0.0644 0.096 Uiso 1 1 d . . .
H2B H 0.1770 0.4486 0.1937 0.096 Uiso 1 1 d . . .
H3A H 0.1015 0.4873 -0.0100 0.096 Uiso 1 1 d . . .
H3B H 0.1265 0.3944 -0.0788 0.096 Uiso 1 1 d . . .
H7A H 0.1807 0.2715 0.2885 0.096 Uiso 1 1 d . . .
H7B H 0.2238 0.2000 0.1985 0.096 Uiso 1 1 d . . .

loop_
_atom_site_aniso_label
_atom_site_aniso_U_11
_atom_site_aniso_U_22
_atom_site_aniso_U_33
_atom_site_aniso_U_23
_atom_site_aniso_U_13
_atom_site_aniso_U_12
V1 0.0269(2) 0.01184(17) 0.00820(17) -0.00104(12) 0.00144(13) -0.00166(13)
V2 0.0237(2) 0.01275(18) 0.01564(19) -0.00180(13) 0.00483(14) -0.00161(13)
P1 0.0297(3) 0.0147(3) 0.0072(2) 0.00019(18) 0.0022(2) -0.0059(2)
P2 0.0306(3) 0.0117(2) 0.0076(2) 0.00049(18) 0.0024(2) 0.0042(2)
O1 0.0337(9) 0.0133(7) 0.0114(7) 0.0005(5) 0.0042(6) -0.0037(6)
O2 0.0625(13) 0.0261(9) 0.0129(8) -0.0012(7) 0.0005(8) -0.0239(8)
O3 0.0356(10) 0.0363(10) 0.0287(9) 0.0193(8) -0.0032(8) -0.0053(8)
O4 0.0580(13) 0.0356(10) 0.0308(10) -0.0094(8) 0.0278(9) -0.0149(9)
O5 0.0330(10) 0.0317(10) 0.0215(9) -0.0050(7) -0.0005(7) 0.0103(7)
O6 0.0532(12) 0.0129(8) 0.0280(9) 0.0031(7) 0.0121(8) -0.0005(7)
O7 0.0355(9) 0.0125(7) 0.0146(7) -0.0026(6) 0.0079(6) 0.0008(6)
O8 0.0415(10) 0.0179(7) 0.0090(7) 0.0007(6) -0.0006(6) 0.0085(7)
O9 0.0371(10) 0.0283(9) 0.0204(8) 0.0012(7) -0.0001(7) 0.0088(7)
O10 0.0328(10) 0.0241(8) 0.0307(9) 0.0002(7) 0.0009(7) -0.0073(7)
O11 0.0490(17) 0.0296(13) 0.0297(14) 0.0077(10) 0.0107(11) 0.0045(11)
O11' 0.0490(17) 0.0296(13) 0.0297(14) 0.0077(10) 0.0107(11) 0.0045(11)
N1 0.0292(11) 0.0225(10) 0.0225(10) -0.0019(8) -0.0009(8) 0.0026(8)
C1 0.0339(15) 0.0471(17) 0.0401(16) 0.0028(13) -0.0057(12) -0.0028(12)
C2 0.047(2) 0.060(2) 0.107(4) 0.023(2) -0.013(2) 0.0141(18)
C3 0.074(4) 0.159(6) 0.155(6) 0.072(5) -0.014(4) 0.040(4)
C4 0.056(4) 0.163(8) 0.314(14) 0.040(8) -0.047(6) 0.015(4)
C5 0.043(3) 0.176(9) 0.296(13) 0.040(8) 0.015(5) -0.006(4)
C6 0.067(3) 0.099(4) 0.129(5) 0.000(3) -0.007(3) -0.040(3)
C7 0.0439(19) 0.055(2) 0.090(3) 0.010(2) 0.0012(19) -0.0157(16)
N2 0.043(2) 0.066(6) 0.125(4) 0.035(5) -0.010(2) 0.013(3)
C8 0.044(2) 0.057(2) 0.090(3) -0.008(2) 0.000(2) -0.0024(16)
C9 0.112(5) 0.104(8) 0.045(3) -0.015(5) 0.005(3) 0.018(6)
C10 0.191(10) 0.138(10) 0.104(6) -0.035(7) 0.091(7) -0.035(8)
C11 0.126(6) 0.170(8) 0.210(10) -0.035(7) 0.088(7) -0.058(6)
C12 0.087(4) 0.149(7) 0.171(8) -0.015(6) 0.024(5) -0.052(4)
C13 0.072(3) 0.106(4) 0.102(4) 0.008(3) -0.028(3) 0.005(3)
C14 0.068(3) 0.102(3) 0.057(3) 0.021(2) 0.003(2) 0.016(2)
N2' 0.043(2) 0.066(6) 0.125(4) 0.035(5) -0.010(2) 0.013(3)
C8' 0.044(2) 0.057(2) 0.090(3) -0.008(2) 0.000(2) -0.0024(16)
C9' 0.112(5) 0.104(8) 0.045(3) -0.015(5) 0.005(3) 0.018(6)
C10' 0.191(10) 0.138(10) 0.104(6) -0.035(7) 0.091(7) -0.035(8)
C11' 0.126(6) 0.170(8) 0.210(10) -0.035(7) 0.088(7) -0.058(6)
C12' 0.087(4) 0.149(7) 0.171(8) -0.015(6) 0.024(5) -0.052(4)
C13' 0.072(3) 0.106(4) 0.102(4) 0.008(3) -0.028(3) 0.005(3)
C14' 0.068(3) 0.102(3) 0.057(3) 0.021(2) 0.003(2) 0.016(2)

loop_
_atom_type_symbol
_atom_type_description
_atom_type_scat_dispersion_real
_atom_type_scat_dispersion_imag
_atom_type_scat_source
C C 0.0033 0.0016 'International Tables Vol C Tables 4.2.6.8 and 6.1.1.4'
H H 0.0000 0.0000 'International Tables Vol C Tables 4.2.6.8 and 6.1.1.4'
N N 0.0061 0.0033 'International Tables Vol C Tables 4.2.6.8 and 6.1.1.4'
O O 0.0106 0.0060 'International Tables Vol C Tables 4.2.6.8 and 6.1.1.4'
P P 0.1023 0.0942 'International Tables Vol C Tables 4.2.6.8 and 6.1.1.4'
V V 0.3005 0.5294 'International Tables Vol C Tables 4.2.6.8 and 6.1.1.4'

loop_
_geom_angle_atom_site_label_1
_geom_angle_atom_site_label_2
_geom_angle_atom_site_label_3
_geom_angle
_geom_angle_site_symmetry_1
_geom_angle_site_symmetry_3
_geom_angle_publ_flag
O9 V1 O2 101.69(9) . 3_666 ?
O9 V1 O7 100.99(8) . . ?
O2 V1 O7 157.25(8) 3_666 . ?
O9 V1 O1 100.63(8) . . ?
O2 V1 O1 90.24(7) 3_666 . ?
O7 V1 O1 87.34(6) . . ?
O9 V1 O8 100.39(8) . 4_566 ?
O2 V1 O8 89.41(7) 3_666 4_566 ?
O7 V1 O8 84.77(6) . 4_566 ?
O1 V1 O8 158.60(7) . 4_566 ?
O10 V2 O6 105.40(9) . 3_656 ?
O10 V2 O4 107.03(10) . 4_566 ?
O6 V2 O4 89.07(8) 3_656 4_566 ?
O10 V2 O5 104.07(9) . . ?
O6 V2 O5 150.46(8) 3_656 . ?
O4 V2 O5 84.18(8) 4_566 . ?
O10 V2 O3 103.62(9) . 2_645 ?
O6 V2 O3 86.69(8) 3_656 2_645 ?
O4 V2 O3 149.09(9) 4_566 2_645 ?
O5 V2 O3 84.58(7) . 2_645 ?
O2 P1 O3 111.62(11) . . ?
O2 P1 O1 109.99(9) . . ?
O3 P1 O1 109.99(10) . . ?
O2 P1 O4 109.77(11) . . ?
O3 P1 O4 108.62(12) . . ?
O1 P1 O4 106.72(10) . . ?
O6 P2 O8 111.47(10) . . ?
O6 P2 O7 107.38(10) . . ?
O8 P2 O7 108.23(9) . . ?
O6 P2 O5 111.10(10) . . ?
O8 P2 O5 108.02(10) . . ?
O7 P2 O5 110.61(9) . . ?
P1 O1 V1 135.35(10) . . ?
P1 O2 V1 167.89(12) . 3_666 ?
P1 O3 V2 122.09(11) . 2_655 ?
P1 O4 V2 148.37(14) . 4_565 ?
P2 O5 V2 137.16(12) . . ?
P2 O6 V2 139.26(13) . 3_656 ?
P2 O7 V1 144.57(10) . . ?
P2 O8 V1 136.48(10) . 4_565 ?
C1 N1 H1A 119.8 . . ?
C1 N1 H1B 120.5 . . ?
H1A N1 H1B 119.7 . . ?
N1 C1 C7 108.9(3) . . ?
N1 C1 C2 109.1(3) . . ?
C7 C1 C2 119.4(3) . . ?
N1 C1 H1C 106.3 . . ?
C7 C1 H1C 105.9 . . ?
C2 C1 H1C 106.4 . . ?
C3 C2 C1 117.1(4) . . ?
C3 C2 H2A 110.0 . . ?
C1 C2 H2A 108.9 . . ?
C3 C2 H2B 107.4 . . ?
C1 C2 H2B 108.1 . . ?
H2A C2 H2B 104.6 . . ?
C2 C3 C4 121.5(6) . . ?
C2 C3 H3A 108.0 . . ?
C4 C3 H3A 106.0 . . ?
C2 C3 H3B 107.4 . . ?
C4 C3 H3B 105.7 . . ?
H3A C3 H3B 107.5 . . ?
C5 C4 C3 123.1(5) . . ?
C5 C4 H4A 106.6 . . ?
C3 C4 H4A 106.6 . . ?
C5 C4 H4B 106.6 . . ?
C3 C4 H4B 106.6 . . ?
H4A C4 H4B 106.5 . . ?
C4 C5 C6 120.8(7) . . ?
C4 C5 H5A 107.1 . . ?
C6 C5 H5A 107.1 . . ?
C4 C5 H5B 107.1 . . ?
C6 C5 H5B 107.1 . . ?
H5A C5 H5B 106.8 . . ?
C5 C6 C7 116.7(5) . . ?
C5 C6 H6A 108.1 . . ?
C7 C6 H6A 108.1 . . ?
C5 C6 H6B 108.1 . . ?
C7 C6 H6B 108.1 . . ?
H6A C6 H6B 107.3 . . ?
C1 C7 C6 117.0(4) . . ?
C1 C7 H7A 107.5 . . ?
C6 C7 H7A 106.9 . . ?
C1 C7 H7B 109.2 . . ?
C6 C7 H7B 110.6 . . ?
H7A C7 H7B 104.8 . . ?
C8 N2 H2C 120.0 . . ?
C8 N2 H2D 120.0 . . ?
H2C N2 H2D 120.0 . . ?
N2 C8 C14 106.2(6) . . ?
N2 C8 C9 104.0(6) . . ?
C14 C8 C9 116.1(5) . . ?
N2 C8 H8A 110.0 . . ?
C14 C8 H8A 110.0 . . ?
C9 C8 H8A 110.0 . . ?
C8 C9 C10 115.2(8) . . ?
C8 C9 H9A 108.5 . . ?
C10 C9 H9A 108.5 . . ?
C8 C9 H9B 108.5 . . ?
C10 C9 H9B 108.5 . . ?
H9A C9 H9B 107.5 . . ?
C11 C10 C9 117.0(9) . . ?
C11 C10 H10A 108.1 . . ?
C9 C10 H10A 108.1 . . ?
C11 C10 H10B 108.1 . . ?
C9 C10 H10B 108.1 . . ?
H10A C10 H10B 107.3 . . ?
C10 C11 C12 123.4(7) . . ?
C10 C11 H11A 106.5 . . ?
C12 C11 H11A 106.5 . . ?
C10 C11 H11B 106.5 . . ?
C12 C11 H11B 106.5 . . ?
H11A C11 H11B 106.5 . . ?
C11 C12 C13 119.5(6) . . ?
C11 C12 H12A 107.4 . . ?
C13 C12 H12A 107.4 . . ?
C11 C12 H12B 107.4 . . ?
C13 C12 H12B 107.4 . . ?
H12A C12 H12B 107.0 . . ?
C12 C13 C14 114.8(5) . . ?
C12 C13 H13A 108.6 . . ?
C14 C13 H13A 108.6 . . ?
C12 C13 H13B 108.6 . . ?
C14 C13 H13B 108.6 . . ?
H13A C13 H13B 107.5 . . ?
C8 C14 C13 116.0(4) . . ?
C8 C14 H14A 108.3 . . ?
C13 C14 H14A 108.3 . . ?
C8 C14 H14B 108.3 . . ?
C13 C14 H14B 108.3 . . ?
H14A C14 H14B 107.4 . . ?
H2'A N2' H2'B 120.0 . . ?
C10' C9' H9'A 109.2 . . ?
C10' C9' H9'B 109.2 . . ?
H9'A C9' H9'B 107.9 . . ?
C9' C10' H10C 108.6 . . ?
C9' C10' H10D 108.6 . . ?
H10C C10' H10D 107.6 . . ?

loop_
_geom_bond_atom_site_label_1
_geom_bond_atom_site_label_2
_geom_bond_distance
_geom_bond_site_symmetry_2
_geom_bond_publ_flag
V1 O9 1.6061(17) . ?
V1 O2 1.9312(16) 3_666 ?
V1 O7 1.9628(15) . ?
V1 O1 1.9859(15) . ?
V1 O8 1.9977(15) 4_566 ?
V2 O10 1.5841(17) . ?
V2 O6 1.9580(17) 3_656 ?
V2 O4 1.9686(18) 4_566 ?
V2 O5 1.9940(17) . ?
V2 O3 1.9957(17) 2_645 ?
P1 O2 1.5106(17) . ?
P1 O3 1.5299(18) . ?
P1 O1 1.5310(15) . ?
P1 O4 1.5382(19) . ?
P2 O6 1.5278(17) . ?
P2 O8 1.5287(15) . ?
P2 O7 1.5289(15) . ?
P2 O5 1.543(2) . ?
O2 V1 1.9312(16) 3_666 ?
O3 V2 1.9957(17) 2_655 ?
O4 V2 1.9687(18) 4_565 ?
O6 V2 1.9580(17) 3_656 ?
O8 V1 1.9978(15) 4_565 ?
O11 O11' 1.066(7) . ?
N1 C1 1.473(3) . ?
N1 H1A 0.9017 . ?
N1 H1B 0.9011 . ?
C1 C7 1.497(5) . ?
C1 C2 1.503(5) . ?
C1 H1C 0.9707 . ?
C2 C3 1.461(7) . ?
C2 H2A 0.9767 . ?
C2 H2B 0.9806 . ?
C3 C4 1.476(10) . ?
C3 H3A 0.9592 . ?
C3 H3B 0.9700 . ?
C4 C5 1.427(10) . ?
C4 H4A 0.9700 . ?
C4 H4B 0.9700 . ?
C5 C6 1.465(9) . ?
C5 H5A 0.9700 . ?
C5 H5B 0.9700 . ?
C6 C7 1.512(5) . ?
C6 H6A 0.9700 . ?
C6 H6B 0.9700 . ?
C7 H7A 0.9849 . ?
C7 H7B 0.9691 . ?
N2 C8 1.474(7) . ?
N2 H2C 0.8600 . ?
N2 H2D 0.8600 . ?
C8 C14 1.499(6) . ?
C8 C9 1.532(9) . ?
C8 H8A 0.9800 . ?
C9 C10 1.544(12) . ?
C9 H9A 0.9700 . ?
C9 H9B 0.9700 . ?
C10 C11 1.418(12) . ?
C10 H10A 0.9700 . ?
C10 H10B 0.9700 . ?
C11 C12 1.445(11) . ?
C11 H11A 0.9700 . ?
C11 H11B 0.9700 . ?
C12 C13 1.491(9) . ?
C12 H12A 0.9700 . ?
C12 H12B 0.9700 . ?
C13 C14 1.512(7) . ?
C13 H13A 0.9700 . ?
C13 H13B 0.9700 . ?
C14 H14A 0.9700 . ?
C14 H14B 0.9700 . ?
N2' H2'A 0.8600 . ?
N2' H2'B 0.8600 . ?
C9' C10' 1.572(17) . ?
C9' H9'A 0.9700 . ?
C9' H9'B 0.9700 . ?
C10' H10C 0.9700 . ?
C10' H10D 0.9700 . ?
